data_7157611
loop_
_publ_author_name
'Hong, Hyejin'
'Conover, Cassidy M.'
'Hofsommer, Dillon T.'
'Sanz, Corey A.'
'Hicks, Robin G.'

_publ_section_title
;
 Discovery and properties of a new indigoid structure type based on
 dimeric cis-indigos.
;
_journal_issue 30
_journal_name_full 'Organic &amp; biomolecular chemistry'
_journal_page_first 5838
_journal_page_last 5842
_journal_paper_doi 10.1039/d0ob01368d
_journal_volume 18
_journal_year 2020
_chemical_formula_moiety '8(C32 H18 N4 O4), 4(H2 O)'
_chemical_formula_sum 'C256 H152 N32 O36'
_chemical_formula_weight 4252.09
_chemical_name_common 'cis,cis-indigo dimer'
_space_group_crystal_system monoclinic
_space_group_IT_number 15
_space_group_name_Hall '-C 2yc'
_space_group_name_H-M_alt 'C 1 2/c 1'
_atom_sites_solution_hydrogens mixed
_atom_sites_solution_primary dual
_audit_creation_date 2018-06-04
_audit_creation_method
;
Olex2 1.2
(compiled 2018.04.26 svn.r3504 for OlexSys, GUI svn.r5492)
;
_audit_update_record
;
2019-08-30 deposited with the CCDC.	2020-07-15 downloaded from the CCDC.
;
_cell_angle_alpha 90
_cell_angle_beta 113.574(4)
_cell_angle_gamma 90
_cell_formula_units_Z 1
_cell_length_a 27.7629(15)
_cell_length_b 10.8917(6)
_cell_length_c 17.5795(9)
_cell_measurement_reflns_used 5550
_cell_measurement_temperature 90
_cell_measurement_theta_max 55.946
_cell_measurement_theta_min 3.474
_cell_volume 4872.1(5)
_computing_cell_refinement 'SAINT V8.38A (?, 2016)'
_computing_data_reduction 'SAINT V8.38A (?, 2016)'
_computing_molecular_graphics 'Olex2 (Dolomanov et al., 2009)'
_computing_publication_material 'Olex2 (Dolomanov et al., 2009)'
_computing_structure_refinement 'ShelXL (Sheldrick, 2015)'
_computing_structure_solution 'ShelXT (Sheldrick, 2015)'
_diffrn_ambient_temperature 90
_diffrn_measured_fraction_theta_full 0.999
_diffrn_measured_fraction_theta_max 0.999
_diffrn_measurement_device_type 'Bruker APEX-II CCD'
_diffrn_measurement_method '\f and \w scans'
_diffrn_radiation_type CuK\a
_diffrn_radiation_wavelength 1.54184
_diffrn_reflns_av_R_equivalents 0.0697
_diffrn_reflns_av_unetI/netI 0.0549
_diffrn_reflns_Laue_measured_fraction_full 0.999
_diffrn_reflns_Laue_measured_fraction_max 0.999
_diffrn_reflns_limit_h_max 29
_diffrn_reflns_limit_h_min -29
_diffrn_reflns_limit_k_max 11
_diffrn_reflns_limit_k_min -11
_diffrn_reflns_limit_l_max 18
_diffrn_reflns_limit_l_min -18
_diffrn_reflns_number 15242
_diffrn_reflns_point_group_measured_fraction_full 0.999
_diffrn_reflns_point_group_measured_fraction_max 0.999
_diffrn_reflns_theta_full 56.030
_diffrn_reflns_theta_max 56.030
_diffrn_reflns_theta_min 3.474
_diffrn_standards_number 0
_exptl_absorpt_coefficient_mu 0.813
_exptl_absorpt_correction_T_max 0.7510
_exptl_absorpt_correction_T_min 0.6718
_exptl_absorpt_correction_type multi-scan
_exptl_absorpt_process_details
'SADABS-2016/2 (Bruker,2016/2) was used for absorption correction. wR2(int) was 0.0731 before and 0.0647 after correction. The Ratio of minimum to maximum transmission is 0.8945. The \l/2 correction factor is Not present.'
_exptl_crystal_colour brown
_exptl_crystal_colour_primary brown
_exptl_crystal_density_diffrn 1.449
_exptl_crystal_description rod
_exptl_crystal_F_000 2200
_exptl_crystal_size_max 0.11
_exptl_crystal_size_mid 0.04
_exptl_crystal_size_min 0.03
_refine_diff_density_max 0.180
_refine_diff_density_min -0.190
_refine_diff_density_rms 0.045
_refine_ls_extinction_coef 0.00024(4)
_refine_ls_extinction_expression Fc^*^=kFc[1+0.001xFc^2^\l^3^/sin(2\q)]^-1/4^
_refine_ls_extinction_method 'SHELXL-2014/7 (Sheldrick 2014'
_refine_ls_goodness_of_fit_ref 1.016
_refine_ls_hydrogen_treatment mixed
_refine_ls_matrix_type full
_refine_ls_number_parameters 383
_refine_ls_number_reflns 3176
_refine_ls_number_restraints 0
_refine_ls_restrained_S_all 1.016
_refine_ls_R_factor_all 0.0552
_refine_ls_R_factor_gt 0.0382
_refine_ls_shift/su_max 0.001
_refine_ls_shift/su_mean 0.000
_refine_ls_structure_factor_coef Fsqd
_refine_ls_weighting_details 'w=1/[\s^2^(Fo^2^)+(0.0374P)^2^+3.6742P] where P=(Fo^2^+2Fc^2^)/3'
_refine_ls_weighting_scheme calc
_refine_ls_wR_factor_gt 0.0836
_refine_ls_wR_factor_ref 0.0914
_reflns_Friedel_coverage 0.000
_reflns_number_gt 2517
_reflns_number_total 3176
_reflns_threshold_expression 'I > 2\s(I)'
_cod_data_source_file d0ob01368d2.cif
_cod_data_source_block cu_rh220_0m
_cod_depositor_comments
;Adding full bibliography for 7157609--7157611.cif.

 Adding full bibliography for 7157609--7157611.cif.
;
_cod_database_code 7157611
_shelx_shelxl_version_number 2014/7
_shelx_space_group_comment
;
The symmetry employed for this shelxl refinement is uniquely defined
by the following loop, which should always be used as a source of
symmetry information in preference to the above space-group names.
They are only intended as comments.
;
_shelx_estimated_absorpt_t_max 0.976
_shelx_estimated_absorpt_t_min 0.916
_olex2_refinement_description
;
1. Fixed Uiso
 At 1.2 times of:
  All C(H) groups
2.a Aromatic/amide H refined with riding coordinates:
 C7(H7), C12(H12), C4(H4), C15'(H15'), C12'(H12'), C6(H6), C5(H5), C15(H15),
 C14'(H14'), C14(H14), C13'(H13'), C7'(H7'), C6'(H6'), C13(H13), C5'(H5')
;
_olex2_submission_original_sample_id rh220/EH-253-71
_olex2_submission_special_instructions 'No special instructions were received'

loop_
_space_group_symop_operation_xyz
'x, y, z'
'-x, y, -z+1/2'
'x+1/2, y+1/2, z'
'-x+1/2, y+1/2, -z+1/2'
'-x, -y, -z'
'x, -y, z-1/2'
'-x+1/2, -y+1/2, -z'
'x+1/2, -y+1/2, z-1/2'

loop_
_atom_site_label
_atom_site_type_symbol
_atom_site_fract_x
_atom_site_fract_y
_atom_site_fract_z
_atom_site_U_iso_or_equiv
_atom_site_adp_type
_atom_site_occupancy
_atom_site_site_symmetry_order
_atom_site_calc_flag
_atom_site_refinement_flags_posn
_atom_site_refinement_flags_adp
_atom_site_refinement_flags_occupancy
_atom_site_disorder_assembly
_atom_site_disorder_group
O2 O 0.71116(6) 0.64277(15) 0.74971(9) 0.0279(4) Uani 1 1 d . . . . .
O2' O 0.64999(6) 0.80555(15) 0.59288(9) 0.0301(4) Uani 1 1 d . . . . .
O1 O 0.53116(6) 0.47946(15) 0.39169(9) 0.0313(4) Uani 1 1 d . . . . .
O1' O 0.46686(6) 0.68758(16) 0.39427(10) 0.0393(5) Uani 1 1 d . . . . .
N1 N 0.61519(7) 0.54470(17) 0.59909(10) 0.0244(5) Uani 1 1 d . . . . .
N2 N 0.58775(8) 0.51111(19) 0.71166(12) 0.0258(5) Uani 1 1 d . . . . .
N2' N 0.60267(8) 0.76247(18) 0.74997(11) 0.0233(5) Uani 1 1 d . . . . .
N1' N 0.54921(7) 0.73240(18) 0.60423(11) 0.0256(5) Uani 1 1 d . . . . .
C9' C 0.60122(8) 0.7218(2) 0.67159(13) 0.0217(5) Uani 1 1 d . . . . .
C8 C 0.64146(9) 0.4468(2) 0.58077(13) 0.0233(6) Uani 1 1 d . . . . .
C11 C 0.67178(9) 0.4980(2) 0.81257(13) 0.0237(6) Uani 1 1 d . . . . .
C9 C 0.61870(8) 0.5856(2) 0.67940(13) 0.0227(6) Uani 1 1 d . . . . .
C11' C 0.65501(8) 0.9022(2) 0.72001(14) 0.0236(6) Uani 1 1 d . . . . .
C3 C 0.61484(8) 0.4139(2) 0.49685(13) 0.0227(6) Uani 1 1 d . . . . .
C16 C 0.62018(9) 0.4561(2) 0.78526(13) 0.0250(6) Uani 1 1 d . . . . .
C8' C 0.51278(8) 0.8306(2) 0.58922(14) 0.0251(6) Uani 1 1 d . . . . .
C1 C 0.56945(8) 0.5728(2) 0.52872(13) 0.0231(6) Uani 1 1 d . . . . .
C2 C 0.56680(9) 0.4875(2) 0.46149(14) 0.0255(6) Uani 1 1 d . . . . .
C10 C 0.67493(9) 0.5809(2) 0.75059(13) 0.0228(6) Uani 1 1 d . . . . .
C16' C 0.63132(8) 0.8705(2) 0.77404(14) 0.0233(6) Uani 1 1 d . . . . .
C7 C 0.68737(9) 0.3872(2) 0.63024(14) 0.0256(6) Uani 1 1 d . . . . .
H7 H 0.7047 0.4056 0.6877 0.031 Uiso 1 1 calc R . . . .
C1' C 0.53790(9) 0.6662(2) 0.53174(13) 0.0251(6) Uani 1 1 d . . . . .
C2' C 0.48953(9) 0.7203(2) 0.46658(15) 0.0274(6) Uani 1 1 d . . . . .
C10' C 0.63985(8) 0.8113(2) 0.65398(14) 0.0249(6) Uani 1 1 d . . . . .
C3' C 0.47584(9) 0.8227(2) 0.50755(15) 0.0291(6) Uani 1 1 d . . . . .
C12 C 0.71005(10) 0.4609(2) 0.88885(14) 0.0312(6) Uani 1 1 d . . . . .
H12 H 0.7451 0.4900 0.9072 0.037 Uiso 1 1 calc R . . . .
C4 C 0.63488(9) 0.3270(2) 0.46104(14) 0.0289(6) Uani 1 1 d . . . . .
H4 H 0.6169 0.3061 0.4041 0.035 Uiso 1 1 calc R . . . .
C15' C 0.63903(9) 0.9422(2) 0.84311(14) 0.0277(6) Uani 1 1 d . . . . .
H15' H 0.6233 0.9215 0.8805 0.033 Uiso 1 1 calc R . . . .
C12' C 0.68593(9) 1.0070(2) 0.73335(14) 0.0293(6) Uani 1 1 d . . . . .
H12' H 0.7016 1.0284 0.6960 0.035 Uiso 1 1 calc R . . . .
C6 C 0.70720(9) 0.2998(2) 0.59302(14) 0.0305(6) Uani 1 1 d . . . . .
H6 H 0.7390 0.2588 0.6256 0.037 Uiso 1 1 calc R . . . .
C5 C 0.68183(9) 0.2705(2) 0.50933(14) 0.0301(6) Uani 1 1 d . . . . .
H5 H 0.6968 0.2116 0.4853 0.036 Uiso 1 1 calc R . . . .
C15 C 0.60606(10) 0.3722(2) 0.83276(14) 0.0302(6) Uani 1 1 d . . . . .
H15 H 0.5714 0.3398 0.8137 0.036 Uiso 1 1 calc R . . . .
C14' C 0.67042(10) 1.0450(2) 0.85563(15) 0.0334(6) Uani 1 1 d . . . . .
H14' H 0.6765 1.0945 0.9031 0.040 Uiso 1 1 calc R . . . .
C14 C 0.64406(11) 0.3380(2) 0.90820(15) 0.0350(7) Uani 1 1 d . . . . .
H14 H 0.6349 0.2830 0.9422 0.042 Uiso 1 1 calc R . . . .
C13' C 0.69352(10) 1.0789(2) 0.80139(16) 0.0341(6) Uani 1 1 d . . . . .
H13' H 0.7143 1.1512 0.8114 0.041 Uiso 1 1 calc R . . . .
C7' C 0.51020(9) 0.9238(2) 0.64122(15) 0.0311(6) Uani 1 1 d . . . . .
H7' H 0.5355 0.9306 0.6967 0.037 Uiso 1 1 calc R . . . .
C4' C 0.43403(10) 0.9053(3) 0.47613(18) 0.0342(7) Uani 1 1 d . . . . .
C6' C 0.46900(10) 1.0071(2) 0.60866(17) 0.0359(7) Uani 1 1 d . . . . .
H6' H 0.4665 1.0724 0.6427 0.043 Uiso 1 1 calc R . . . .
C13 C 0.69568(11) 0.3810(2) 0.93672(15) 0.0362(7) Uani 1 1 d . . . . .
H13 H 0.7209 0.3552 0.9892 0.043 Uiso 1 1 calc R . . . .
C5' C 0.43142(10) 0.9977(3) 0.52804(17) 0.0379(7) Uani 1 1 d . . . . .
H5' H 0.4035 1.0556 0.5083 0.046 Uiso 1 1 calc R . . . .
O3 O 0.5000 0.3189(2) 0.2500 0.0297(6) Uani 1 2 d S T P . .
H3 H 0.5094(13) 0.366(3) 0.2952(18) 0.080(11) Uiso 1 1 d . . . . .
H4' H 0.4114(10) 0.889(2) 0.4167(16) 0.046(8) Uiso 1 1 d . . . . .
H2' H 0.5756(9) 0.747(2) 0.7615(13) 0.023(6) Uiso 1 1 d . . . . .
H2 H 0.5594(11) 0.473(2) 0.6754(16) 0.045(8) Uiso 1 1 d . . . . .

loop_
_atom_site_aniso_label
_atom_site_aniso_U_11
_atom_site_aniso_U_22
_atom_site_aniso_U_33
_atom_site_aniso_U_23
_atom_site_aniso_U_13
_atom_site_aniso_U_12
O2 0.0212(9) 0.0324(10) 0.0274(9) -0.0043(8) 0.0070(7) 0.0022(8)
O2' 0.0256(9) 0.0398(11) 0.0264(9) 0.0052(8) 0.0122(8) 0.0022(8)
O1 0.0234(9) 0.0498(12) 0.0173(9) -0.0008(8) 0.0044(8) -0.0076(8)
O1' 0.0316(10) 0.0375(11) 0.0336(11) 0.0086(8) -0.0027(8) -0.0053(9)
N1 0.0209(11) 0.0307(12) 0.0179(10) 0.0005(9) 0.0038(9) 0.0034(9)
N2 0.0240(12) 0.0289(13) 0.0228(11) 0.0023(10) 0.0075(10) -0.0025(10)
N2' 0.0190(11) 0.0306(13) 0.0242(11) 0.0011(9) 0.0126(9) -0.0005(10)
N1' 0.0184(10) 0.0302(12) 0.0263(11) 0.0056(9) 0.0070(9) 0.0038(10)
C9' 0.0137(12) 0.0272(14) 0.0209(12) 0.0043(11) 0.0035(10) 0.0028(11)
C8 0.0227(13) 0.0258(14) 0.0221(13) 0.0015(11) 0.0096(11) -0.0053(12)
C11 0.0260(14) 0.0246(14) 0.0198(13) -0.0009(11) 0.0084(11) 0.0072(12)
C9 0.0193(12) 0.0295(15) 0.0176(12) -0.0010(11) 0.0056(10) -0.0023(11)
C11' 0.0173(12) 0.0252(14) 0.0288(13) 0.0051(11) 0.0098(11) 0.0030(11)
C3 0.0221(13) 0.0243(14) 0.0212(12) 0.0025(11) 0.0082(11) -0.0058(11)
C16 0.0308(14) 0.0250(14) 0.0197(12) 0.0000(11) 0.0107(11) 0.0083(12)
C8' 0.0165(12) 0.0279(15) 0.0330(14) 0.0130(12) 0.0120(11) 0.0031(11)
C1 0.0170(12) 0.0306(15) 0.0180(12) 0.0029(11) 0.0030(10) -0.0043(12)
C2 0.0209(13) 0.0346(15) 0.0204(13) 0.0042(12) 0.0076(12) -0.0068(12)
C10 0.0194(13) 0.0259(14) 0.0227(13) -0.0053(11) 0.0080(11) 0.0050(12)
C16' 0.0177(12) 0.0201(14) 0.0317(14) 0.0053(11) 0.0095(11) 0.0052(11)
C7 0.0267(14) 0.0306(15) 0.0179(12) -0.0009(11) 0.0071(11) 0.0001(12)
C1' 0.0178(12) 0.0306(15) 0.0255(13) 0.0045(12) 0.0071(11) -0.0039(12)
C2' 0.0158(13) 0.0336(16) 0.0250(14) 0.0112(12) 0.0001(11) -0.0094(12)
C10' 0.0181(12) 0.0317(15) 0.0242(13) 0.0085(12) 0.0077(11) 0.0085(11)
C3' 0.0186(13) 0.0340(16) 0.0348(15) 0.0132(12) 0.0108(12) -0.0008(12)
C12 0.0335(15) 0.0322(16) 0.0252(13) -0.0029(12) 0.0088(12) 0.0128(12)
C4 0.0311(15) 0.0343(16) 0.0218(13) -0.0024(12) 0.0111(12) -0.0080(13)
C15' 0.0284(14) 0.0254(15) 0.0362(15) 0.0003(12) 0.0202(12) 0.0041(12)
C12' 0.0223(13) 0.0309(16) 0.0360(15) 0.0080(13) 0.0130(12) 0.0024(12)
C6 0.0291(14) 0.0312(15) 0.0282(14) 0.0003(12) 0.0085(12) 0.0025(12)
C5 0.0327(15) 0.0321(15) 0.0289(14) -0.0034(12) 0.0161(12) 0.0000(13)
C15 0.0429(15) 0.0232(14) 0.0301(14) 0.0006(12) 0.0206(13) 0.0043(13)
C14' 0.0366(15) 0.0240(15) 0.0442(16) -0.0070(12) 0.0208(13) 0.0039(13)
C14 0.0566(19) 0.0240(15) 0.0315(15) 0.0046(12) 0.0252(15) 0.0134(14)
C13' 0.0317(15) 0.0233(15) 0.0514(17) -0.0008(13) 0.0212(13) -0.0014(12)
C7' 0.0241(14) 0.0364(16) 0.0372(14) 0.0111(13) 0.0170(12) 0.0067(13)
C4' 0.0218(14) 0.0388(18) 0.0417(17) 0.0231(15) 0.0124(13) 0.0007(13)
C6' 0.0301(15) 0.0359(16) 0.0513(18) 0.0165(14) 0.0262(14) 0.0092(13)
C13 0.0497(18) 0.0345(16) 0.0220(13) 0.0042(12) 0.0116(13) 0.0219(14)
C5' 0.0255(14) 0.0413(18) 0.0523(18) 0.0229(15) 0.0211(14) 0.0080(13)
O3 0.0266(13) 0.0391(16) 0.0269(14) 0.000 0.0145(12) 0.000

loop_
_atom_type_symbol
_atom_type_description
_atom_type_scat_dispersion_real
_atom_type_scat_dispersion_imag
_atom_type_scat_source
C C 0.0181 0.0091 'International Tables Vol C Tables 4.2.6.8 and 6.1.1.4'
H H 0.0000 0.0000 'International Tables Vol C Tables 4.2.6.8 and 6.1.1.4'
N N 0.0311 0.0180 'International Tables Vol C Tables 4.2.6.8 and 6.1.1.4'
O O 0.0492 0.0322 'International Tables Vol C Tables 4.2.6.8 and 6.1.1.4'

loop_
_geom_angle_atom_site_label_1
_geom_angle_atom_site_label_2
_geom_angle_atom_site_label_3
_geom_angle
_geom_angle_site_symmetry_1
_geom_angle_site_symmetry_3
_geom_angle_publ_flag
C8 N1 C9 128.39(18) . . ?
C8 N1 C1 109.48(18) . . ?
C1 N1 C9 118.43(18) . . ?
C9 N2 H2 118.3(17) . . ?
C16 N2 C9 109.99(19) . . ?
C16 N2 H2 121.4(17) . . ?
C9' N2' H2' 117.9(15) . . ?
C16' N2' C9' 110.33(18) . . ?
C16' N2' H2' 122.7(15) . . ?
C8' N1' C9' 127.53(19) . . ?
C1' N1' C9' 119.42(18) . . ?
C1' N1' C8' 109.73(18) . . ?
N2' C9' N1' 113.20(18) . . ?
N2' C9' C9 108.87(17) . . ?
N2' C9' C10' 103.83(18) . . ?
N1' C9' C9 108.69(18) . . ?
N1' C9' C10' 108.85(17) . . ?
C9 C9' C10' 113.43(17) . . ?
N1 C8 C3 109.38(19) . . ?
C7 C8 N1 130.2(2) . . ?
C7 C8 C3 120.3(2) . . ?
C16 C11 C10 107.99(19) . . ?
C16 C11 C12 121.2(2) . . ?
C12 C11 C10 130.8(2) . . ?
N1 C9 N2 112.97(18) . . ?
N1 C9 C9' 108.16(17) . . ?
N1 C9 C10 115.31(18) . . ?
N2 C9 C9' 110.85(18) . . ?
N2 C9 C10 103.10(17) . . ?
C9' C9 C10 106.22(18) . . ?
C16' C11' C10' 108.1(2) . . ?
C12' C11' C16' 121.0(2) . . ?
C12' C11' C10' 131.0(2) . . ?
C8 C3 C2 108.2(2) . . ?
C4 C3 C8 121.2(2) . . ?
C4 C3 C2 130.6(2) . . ?
N2 C16 C11 112.1(2) . . ?
N2 C16 C15 127.6(2) . . ?
C11 C16 C15 120.3(2) . . ?
C3' C8' N1' 108.7(2) . . ?
C7' C8' N1' 130.4(2) . . ?
C7' C8' C3' 120.9(2) . . ?
N1 C1 C2 107.69(19) . . ?
C1' C1 N1 119.9(2) . . ?
C1' C1 C2 132.4(2) . . ?
O1 C2 C3 128.0(2) . . ?
O1 C2 C1 127.0(2) . . ?
C3 C2 C1 104.98(19) . . ?
O2 C10 C11 131.0(2) . . ?
O2 C10 C9 122.5(2) . . ?
C11 C10 C9 106.4(2) . . ?
N2' C16' C11' 111.7(2) . . ?
C15' C16' N2' 127.8(2) . . ?
C15' C16' C11' 120.4(2) . . ?
C8 C7 H7 121.2 . . ?
C8 C7 C6 117.7(2) . . ?
C6 C7 H7 121.2 . . ?
N1' C1' C2' 107.6(2) . . ?
C1 C1' N1' 120.9(2) . . ?
C1 C1' C2' 131.5(2) . . ?
O1' C2' C1' 127.7(2) . . ?
O1' C2' C3' 127.5(2) . . ?
C3' C2' C1' 104.8(2) . . ?
O2' C10' C9' 124.1(2) . . ?
O2' C10' C11' 130.2(2) . . ?
C11' C10' C9' 105.54(18) . . ?
C8' C3' C2' 109.0(2) . . ?
C8' C3' C4' 121.4(2) . . ?
C4' C3' C2' 129.6(2) . . ?
C11 C12 H12 120.8 . . ?
C13 C12 C11 118.4(2) . . ?
C13 C12 H12 120.8 . . ?
C3 C4 H4 120.6 . . ?
C3 C4 C5 118.7(2) . . ?
C5 C4 H4 120.6 . . ?
C16' C15' H15' 121.2 . . ?
C14' C15' C16' 117.5(2) . . ?
C14' C15' H15' 121.2 . . ?
C11' C12' H12' 120.5 . . ?
C13' C12' C11' 119.0(2) . . ?
C13' C12' H12' 120.5 . . ?
C7 C6 H6 119.1 . . ?
C7 C6 C5 121.8(2) . . ?
C5 C6 H6 119.1 . . ?
C4 C5 C6 120.1(2) . . ?
C4 C5 H5 119.9 . . ?
C6 C5 H5 119.9 . . ?
C16 C15 H15 121.2 . . ?
C14 C15 C16 117.6(2) . . ?
C14 C15 H15 121.2 . . ?
C15' C14' H14' 118.7 . . ?
C15' C14' C13' 122.6(2) . . ?
C13' C14' H14' 118.7 . . ?
C15 C14 H14 118.8 . . ?
C15 C14 C13 122.5(2) . . ?
C13 C14 H14 118.8 . . ?
C12' C13' C14' 119.5(2) . . ?
C12' C13' H13' 120.3 . . ?
C14' C13' H13' 120.3 . . ?
C8' C7' H7' 121.4 . . ?
C8' C7' C6' 117.2(2) . . ?
C6' C7' H7' 121.4 . . ?
C3' C4' H4' 112.2(15) . . ?
C5' C4' C3' 117.6(3) . . ?
C5' C4' H4' 130.1(15) . . ?
C7' C6' H6' 119.0 . . ?
C5' C6' C7' 122.1(3) . . ?
C5' C6' H6' 119.0 . . ?
C12 C13 C14 120.0(2) . . ?
C12 C13 H13 120.0 . . ?
C14 C13 H13 120.0 . . ?
C4' C5' C6' 120.8(2) . . ?
C4' C5' H5' 119.6 . . ?
C6' C5' H5' 119.6 . . ?

loop_
_geom_bond_atom_site_label_1
_geom_bond_atom_site_label_2
_geom_bond_distance
_geom_bond_site_symmetry_2
_geom_bond_publ_flag
O2 C10 1.216(3) . ?
O2' C10' 1.216(3) . ?
O1 C2 1.233(3) . ?
O1' C2' 1.224(3) . ?
N1 C8 1.400(3) . ?
N1 C9 1.446(3) . ?
N1 C1 1.407(3) . ?
N2 C9 1.452(3) . ?
N2 C16 1.383(3) . ?
N2 H2 0.89(3) . ?
N2' C9' 1.433(3) . ?
N2' C16' 1.389(3) . ?
N2' H2' 0.87(2) . ?
N1' C9' 1.460(3) . ?
N1' C8' 1.422(3) . ?
N1' C1' 1.387(3) . ?
C9' C9 1.550(3) . ?
C9' C10' 1.569(3) . ?
C8 C3 1.407(3) . ?
C8 C7 1.384(3) . ?
C11 C16 1.393(3) . ?
C11 C10 1.444(3) . ?
C11 C12 1.397(3) . ?
C9 C10 1.563(3) . ?
C11' C16' 1.398(3) . ?
C11' C10' 1.454(3) . ?
C11' C12' 1.390(3) . ?
C3 C2 1.464(3) . ?
C3 C4 1.371(3) . ?
C16 C15 1.396(3) . ?
C8' C3' 1.394(3) . ?
C8' C7' 1.388(3) . ?
C1 C2 1.482(3) . ?
C1 C1' 1.357(3) . ?
C16' C15' 1.386(3) . ?
C7 H7 0.9500 . ?
C7 C6 1.388(3) . ?
C1' C2' 1.494(3) . ?
C2' C3' 1.458(4) . ?
C3' C4' 1.396(3) . ?
C12 H12 0.9500 . ?
C12 C13 1.375(3) . ?
C4 H4 0.9500 . ?
C4 C5 1.383(3) . ?
C15' H15' 0.9500 . ?
C15' C14' 1.381(3) . ?
C12' H12' 0.9500 . ?
C12' C13' 1.374(3) . ?
C6 H6 0.9500 . ?
C6 C5 1.390(3) . ?
C5 H5 0.9500 . ?
C15 H15 0.9500 . ?
C15 C14 1.375(3) . ?
C14' H14' 0.9500 . ?
C14' C13' 1.395(3) . ?
C14 H14 0.9500 . ?
C14 C13 1.396(4) . ?
C13' H13' 0.9500 . ?
C7' H7' 0.9500 . ?
C7' C6' 1.391(3) . ?
C4' C5' 1.380(4) . ?
C4' H4' 1.00(3) . ?
C6' H6' 0.9500 . ?
C6' C5' 1.387(4) . ?
C13 H13 0.9500 . ?
C5' H5' 0.9500 . ?
O3 H3 0.89(3) . ?
